data_2241665
loop_
_publ_author_name
'Golichenko, Alexander A.'
'Kravchenko, Andrey V.'
'Omelchenko, Irina V.'
'Chudak, Denis M.'
'Starodub, Vladimir A.'
'Barszcz, Boleslaw'
'Shtemenko, Alexander V.'

_publ_section_title
;
 Crystal structure of bis(ethylenedithio)tetrathiafulvalenium
 \m~2~-acetato-bis[tribromidorhenate(III)] 1,1,2-trichloroethane
 hemisolvate
;
_journal_coeditor_code RZ5188
_journal_issue 5
_journal_name_full 'Acta Crystallographica Section E'
_journal_page_first 712
_journal_page_last 715
_journal_paper_doi 10.1107/S2056989016006058
_journal_volume 72
_journal_year 2016
_chemical_formula_iupac '(C10 H8 S8) [Re2 Br6 (C2 H3 O2)], 0.5C2 H3 Cl3'
_chemical_formula_moiety 'C10 H8 S8 +, C2 H3 Br6 O2 Re2 -, C H1.5 Cl1.5'
_chemical_formula_sum 'C13 H12.5 Br6 Cl1.5 O2 Re2 S8'
_chemical_formula_weight 1362.24
_chemical_name_systematic
;
Bis(ethylenedithio)tetrathiafulvalenium
\m~2~-acetato-bis[tribromidorhenate(III)] 1,1,2-trichloroethane hemisolvate
;
_space_group_crystal_system monoclinic
_space_group_IT_number 15
_space_group_name_Hall '-I 2ya'
_space_group_name_H-M_alt 'I 1 2/a 1'
_symmetry_space_group_name_Hall '-I 2ya'
_symmetry_space_group_name_H-M 'I 1 2/a 1'
_atom_sites_solution_hydrogens geom
_atom_sites_solution_primary direct
_atom_sites_solution_secondary difmap
_audit_creation_method
;
Olex2 1.2
(compiled 2015.09.30 svn.r3233 for OlexSys, GUI svn.r5103)
;
_cell_angle_alpha 90.00
_cell_angle_beta 100.8440(17)
_cell_angle_gamma 90.00
_cell_formula_units_Z 8
_cell_length_a 27.1825(5)
_cell_length_b 8.53737(13)
_cell_length_c 26.0667(5)
_cell_measurement_reflns_used 18811
_cell_measurement_temperature 298
_cell_measurement_theta_max 30.6800
_cell_measurement_theta_min 2.9210
_cell_volume 5941.20(19)
_computing_cell_refinement
;
<i>CrysAlis PRO</i> (Agilent, 2014)
;
_computing_data_collection
;
<i>CrysAlis PRO</i> (Agilent, 2014)
;
_computing_data_reduction
;
<i>CrysAlis PRO</i> (Agilent, 2014)
;
_computing_molecular_graphics
;
<i>OLEX2</i> (Dolomanov <i>et al.</i>,  2009)
;
_computing_publication_material
;
<i>OLEX2</i> (Dolomanov <i>et al.</i>,  2009)
;
_computing_structure_refinement
;
SHELXL2014 (Sheldrick, 2015)
;
_computing_structure_solution
;
SHELXS97 (Sheldrick, 2008)
;
_diffrn_ambient_temperature 298
_diffrn_detector_area_resol_mean 16.1827
_diffrn_measured_fraction_theta_full 0.989
_diffrn_measured_fraction_theta_max 0.989
_diffrn_measurement_device 'four-circle diffractometer'
_diffrn_measurement_device_type 'Agilent Xcalibur Sapphire3'
_diffrn_measurement_method '\w scans'
_diffrn_radiation_monochromator graphite
_diffrn_radiation_type MoK\a
_diffrn_radiation_wavelength 0.71073
_diffrn_reflns_av_R_equivalents 0.0394
_diffrn_reflns_limit_h_max 35
_diffrn_reflns_limit_h_min -35
_diffrn_reflns_limit_k_max 9
_diffrn_reflns_limit_k_min -11
_diffrn_reflns_limit_l_max 33
_diffrn_reflns_limit_l_min -33
_diffrn_reflns_number 36051
_diffrn_reflns_theta_full 27.50
_diffrn_reflns_theta_max 27.50
_diffrn_reflns_theta_min 2.86
_exptl_absorpt_coefficient_mu 16.925
_exptl_absorpt_correction_T_max 1.00000
_exptl_absorpt_correction_T_min 0.06678
_exptl_absorpt_correction_type multi-scan
_exptl_absorpt_process_details
;
(<i>CrysAlis PRO</i>; Agilent, 2014)
;
_exptl_crystal_colour 'metallic dark violet'
_exptl_crystal_density_diffrn 3.046
_exptl_crystal_density_method 'not measured'
_exptl_crystal_description block
_exptl_crystal_F_000 4960
_exptl_crystal_size_max 0.4
_exptl_crystal_size_mid 0.4
_exptl_crystal_size_min 0.1
_refine_diff_density_max 1.767
_refine_diff_density_min -1.903
_refine_ls_extinction_method none
_refine_ls_goodness_of_fit_ref 1.136
_refine_ls_hydrogen_treatment constr
_refine_ls_matrix_type full
_refine_ls_number_parameters 334
_refine_ls_number_reflns 6755
_refine_ls_number_restraints 99
_refine_ls_restrained_S_all 1.999
_refine_ls_R_factor_all 0.0555
_refine_ls_R_factor_gt 0.0521
_refine_ls_shift/su_max 0.001
_refine_ls_shift/su_mean 0.000
_refine_ls_structure_factor_coef Fsqd
_refine_ls_weighting_details 'calc w=1/[\s^2^(Fo^2^)+(0.0534P)^2^+229.8497P] where P=(Fo^2^+2Fc^2^)/3'
_refine_ls_weighting_scheme calc
_refine_ls_wR_factor_gt 0.1357
_refine_ls_wR_factor_ref 0.1373
_reflns_number_gt 6304
_reflns_number_total 6755
_reflns_threshold_expression >2sigma(I)
_cod_data_source_file rz5188sup1.cif
_cod_data_source_block I
_cod_original_cell_volume 5941.21(18)
_cod_original_formula_sum 'C13 H12.50 Br6 Cl1.50 O2 Re2 S8'
_cod_database_code 2241665

loop_
_space_group_symop_id
_space_group_symop_operation_xyz
1 'x, y, z'
2 '-x+1/2, y, -z'
3 'x+1/2, y+1/2, z+1/2'
4 '-x+1, y+1/2, -z+1/2'
5 '-x, -y, -z'
6 'x-1/2, -y, z'
7 '-x+1/2, -y+1/2, -z+1/2'
8 'x, -y+1/2, z+1/2'

loop_
_atom_site_type_symbol
_atom_site_label
_atom_site_fract_x
_atom_site_fract_y
_atom_site_fract_z
_atom_site_U_iso_or_equiv
_atom_site_adp_type
_atom_site_calc_flag
_atom_site_occupancy
_atom_site_disorder_assembly
_atom_site_disorder_group
S S1 0.0279(2) -0.3844(7) 0.1248(2) 0.0486(13) Uani d 1 . .
S S2 -0.0188(2) -0.1562(6) 0.0484(2) 0.0411(11) Uani d 1 . .
S S3 -0.0801(3) -0.0100(7) 0.1157(3) 0.0532(14) Uani d 1 . .
S S4 -0.0284(3) -0.2886(8) 0.2057(2) 0.0602(17) Uani d 1 . .
S S5 0.0889(2) -0.5248(8) 0.0393(2) 0.0484(13) Uani d 1 . .
S S6 0.0408(2) -0.2918(6) -0.0354(2) 0.0436(12) Uani d 1 . .
S S7 0.0915(3) -0.3875(7) -0.1204(2) 0.0586(17) Uani d 1 . .
S S8 0.1502(3) -0.6653(9) -0.0297(2) 0.0590(16) Uani d 1 . .
C C1 0.0209(7) -0.313(2) 0.0627(7) 0.034(4) Uani d 1 . .
C C2 -0.0374(7) -0.152(2) 0.1079(8) 0.037(4) Uani d 1 A .
C C3 -0.0160(8) -0.262(3) 0.1431(8) 0.043(5) Uani d 1 A .
C C4 -0.065(3) -0.122(6) 0.220(3) 0.064(11) Uani d 0.35 A 2
H H4A -0.1001 -0.1537 0.2165 0.077 Uiso calc 0.35 A 2
H H4B -0.0538 -0.0909 0.2563 0.077 Uiso calc 0.35 A 2
C C4A -0.0391(15) -0.084(3) 0.2196(15) 0.056(8) Uani d 0.65 A 1
H H4AA -0.0440 -0.0750 0.2554 0.067 Uiso calc 0.65 A 1
H H4AB -0.0094 -0.0242 0.2166 0.067 Uiso calc 0.65 A 1
C C5A -0.0822(16) -0.015(5) 0.1850(9) 0.060(9) Uani d 0.65 A 1
H H5AA -0.0864 0.0909 0.1965 0.072 Uiso calc 0.65 A 1
H H5AB -0.1118 -0.0737 0.1893 0.072 Uiso calc 0.65 A 1
C C5B -0.062(3) 0.011(9) 0.1862(9) 0.061(12) Uani d 0.35 A 2
H H5BA -0.0272 0.0463 0.1933 0.073 Uiso calc 0.35 A 2
H H5BB -0.0817 0.0950 0.1967 0.073 Uiso calc 0.35 A 2
C C6 0.0472(7) -0.372(2) 0.0258(7) 0.035(4) Uani d 1 . .
C C7 0.1061(8) -0.523(2) -0.0214(8) 0.039(4) Uani d 1 B .
C C8 0.0834(9) -0.415(2) -0.0558(8) 0.044(5) Uani d 1 B .
C C9A 0.1534(9) -0.479(4) -0.1154(13) 0.057(8) Uani d 0.77 B 1
H H9AA 0.1634 -0.4736 -0.1492 0.068 Uiso calc 0.77 B 1
H H9AB 0.1777 -0.4205 -0.0908 0.068 Uiso calc 0.77 B 1
C C9B 0.134(4) -0.548(10) -0.130(4) 0.05(2) Uani d 0.23 B 2
H H9BA 0.1153 -0.6449 -0.1362 0.060 Uiso calc 0.23 B 2
H H9BB 0.1493 -0.5262 -0.1596 0.060 Uiso calc 0.23 B 2
C C10A 0.1547(13) -0.643(4) -0.0988(9) 0.051(7) Uani d 0.77 B 1
H H10A 0.1857 -0.6902 -0.1045 0.061 Uiso calc 0.77 B 1
H H10B 0.1272 -0.6987 -0.1202 0.061 Uiso calc 0.77 B 1
C C10B 0.173(4) -0.566(13) -0.083(3) 0.05(2) Uani d 0.23 B 2
H H10C 0.1860 -0.4639 -0.0715 0.059 Uiso calc 0.23 B 2
H H10D 0.2006 -0.6266 -0.0923 0.059 Uiso calc 0.23 B 2
Re Re1 0.12639(3) 0.02771(9) 0.15999(3) 0.0325(2) Uani d 1 . .
Re Re2 0.18894(3) 0.19389(8) 0.18533(3) 0.0285(2) Uani d 1 . .
Br Br1 0.05027(9) 0.1855(3) 0.15459(12) 0.0621(7) Uani d 1 . .
Br Br2 0.10600(9) -0.1027(3) 0.23712(10) 0.0541(6) Uani d 1 . .
Br Br3 0.11180(11) 0.0172(4) 0.06499(10) 0.0623(7) Uani d 1 . .
Br Br4 0.20677(9) 0.2898(3) 0.10198(9) 0.0529(6) Uani d 1 . .
Br Br5 0.15056(10) 0.4496(3) 0.19753(11) 0.0560(6) Uani d 1 . .
Br Br6 0.20369(9) 0.1635(3) 0.28134(8) 0.0476(5) Uani d 1 . .
O O1 0.2381(6) 0.0139(18) 0.1841(6) 0.047(3) Uani d 1 . .
O O2 0.1742(6) -0.1510(17) 0.1587(6) 0.046(3) Uani d 1 . .
C C11 0.2221(8) -0.129(2) 0.1733(7) 0.039(4) Uani d 1 . .
C C12 0.2582(11) -0.260(3) 0.1768(12) 0.066(7) Uani d 1 . .
H H12A 0.2756 -0.2551 0.1480 0.100 Uiso calc 1 . .
H H12B 0.2404 -0.3578 0.1756 0.100 Uiso calc 1 . .
H H12C 0.2819 -0.2533 0.2090 0.100 Uiso calc 1 . .
Cl Cl1S -0.1993(6) 0.0569(19) 0.0673(6) 0.150(6) Uani d 1 C .
Cl Cl2S -0.2811(11) 0.288(3) 0.0317(11) 0.140(10) Uani d 0.50 C 1
C C1S -0.2592(9) 0.090(4) 0.0257(5) 0.15(2) Uani d 1 . .
H H1S -0.2848 0.0099 0.0239 0.180 Uiso d 1 C .
H H1SA -0.2718 0.1918 0.0336 0.180 Uiso d 0.50 D 2

loop_
_atom_site_aniso_label
_atom_site_aniso_U_11
_atom_site_aniso_U_22
_atom_site_aniso_U_33
_atom_site_aniso_U_12
_atom_site_aniso_U_13
_atom_site_aniso_U_23
S1 0.052(3) 0.062(3) 0.035(2) 0.022(3) 0.013(2) 0.012(2)
S2 0.053(3) 0.036(2) 0.037(2) 0.010(2) 0.016(2) 0.008(2)
S3 0.064(4) 0.044(3) 0.055(3) 0.018(3) 0.022(3) 0.001(2)
S4 0.080(4) 0.065(4) 0.043(3) 0.015(3) 0.032(3) 0.013(3)
S5 0.049(3) 0.065(4) 0.034(2) 0.018(3) 0.014(2) 0.010(2)
S6 0.062(3) 0.036(2) 0.036(2) 0.009(2) 0.017(2) 0.0036(19)
S7 0.102(5) 0.041(3) 0.040(3) 0.018(3) 0.032(3) 0.006(2)
S8 0.064(4) 0.075(4) 0.042(3) 0.028(3) 0.020(3) 0.008(3)
C1 0.033(9) 0.043(10) 0.028(8) 0.000(8) 0.008(7) 0.002(7)
C2 0.040(10) 0.038(10) 0.036(9) -0.002(8) 0.015(8) 0.000(8)
C3 0.049(11) 0.050(12) 0.033(9) 0.010(9) 0.015(8) 0.007(9)
C4 0.071(17) 0.065(16) 0.061(15) 0.002(14) 0.025(14) -0.003(12)
C4A 0.070(18) 0.053(15) 0.057(15) 0.000(14) 0.040(14) -0.015(13)
C5A 0.074(19) 0.059(17) 0.058(15) 0.008(16) 0.043(14) -0.007(14)
C5B 0.066(18) 0.061(16) 0.060(16) 0.000(14) 0.023(13) -0.004(12)
C6 0.039(10) 0.039(10) 0.030(8) -0.002(8) 0.011(7) 0.002(7)
C7 0.042(10) 0.045(11) 0.031(9) 0.004(8) 0.012(8) -0.004(8)
C8 0.067(14) 0.036(10) 0.030(9) -0.010(10) 0.014(9) -0.007(8)
C9A 0.07(2) 0.061(19) 0.050(17) -0.023(17) 0.030(16) -0.004(15)
C9B 0.05(2) 0.05(3) 0.05(2) 0.000(17) 0.013(15) 0.001(17)
C10A 0.058(18) 0.050(17) 0.050(16) 0.014(15) 0.025(14) 0.003(14)
C10B 0.05(2) 0.05(3) 0.05(2) 0.000(17) 0.013(15) -0.001(17)
Re1 0.0300(4) 0.0326(4) 0.0333(4) -0.0033(3) 0.0025(3) 0.0011(3)
Re2 0.0294(4) 0.0276(3) 0.0275(3) -0.0007(2) 0.0027(3) 0.0040(2)
Br1 0.0443(12) 0.0641(15) 0.0752(17) 0.0068(11) 0.0042(11) 0.0085(13)
Br2 0.0564(13) 0.0555(13) 0.0517(12) -0.0093(10) 0.0140(10) 0.0070(10)
Br3 0.0602(15) 0.0809(18) 0.0408(11) -0.0144(13) -0.0036(10) -0.0037(11)
Br4 0.0481(12) 0.0703(15) 0.0389(11) -0.0074(11) 0.0047(9) 0.0135(10)
Br5 0.0561(13) 0.0389(11) 0.0737(16) 0.0048(10) 0.0142(12) 0.0065(11)
Br6 0.0513(12) 0.0517(12) 0.0388(10) -0.0108(10) 0.0056(9) 0.0051(9)
O1 0.050(9) 0.041(8) 0.048(8) 0.002(7) 0.005(7) 0.004(7)
O2 0.056(9) 0.034(7) 0.048(8) -0.001(6) 0.009(7) -0.004(6)
C11 0.056(12) 0.033(9) 0.031(9) 0.005(9) 0.014(8) -0.001(8)
C12 0.074(18) 0.048(14) 0.085(19) 0.023(13) 0.034(15) 0.014(13)
Cl1S 0.133(11) 0.148(12) 0.153(12) 0.021(9) -0.014(9) -0.014(10)
Cl2S 0.15(2) 0.115(17) 0.14(2) 0.048(16) -0.024(17) 0.005(15)
C1S 0.15(4) 0.12(2) 0.19(4) 0.02(3) 0.05(3) -0.01(3)

loop_
_atom_type_symbol
_atom_type_description
_atom_type_scat_dispersion_real
_atom_type_scat_dispersion_imag
_atom_type_scat_source
C C 0.0033 0.0016 'International Tables Vol C Tables 4.2.6.8 and 6.1.1.4'
H H 0.0000 0.0000 'International Tables Vol C Tables 4.2.6.8 and 6.1.1.4'
Br Br -0.2901 2.4595 'International Tables Vol C Tables 4.2.6.8 and 6.1.1.4'
Cl Cl 0.1484 0.1585 'International Tables Vol C Tables 4.2.6.8 and 6.1.1.4'
O O 0.0106 0.0060 'International Tables Vol C Tables 4.2.6.8 and 6.1.1.4'
Re Re -1.0185 7.2310 'International Tables Vol C Tables 4.2.6.8 and 6.1.1.4'
S S 0.1246 0.1234 'International Tables Vol C Tables 4.2.6.8 and 6.1.1.4'

loop_
_geom_angle_atom_site_label_1
_geom_angle_atom_site_label_2
_geom_angle_atom_site_label_3
_geom_angle_site_symmetry_1
_geom_angle
C1 S1 C3 . 94.9(10)
C1 S2 C2 . 95.6(9)
C2 S3 C5A . 104.3(14)
C2 S3 C5B . 97(3)
C5A S3 C5B . 19(3)
C3 S4 C4 . 108(2)
C3 S4 C4A . 97.4(15)
C4A S4 C4 . 25(3)
C6 S5 C7 . 94.9(9)
C6 S6 C8 . 94.9(10)
C8 S7 C9A . 98.9(13)
C8 S7 C9B . 103(3)
C9A S7 C9B . 26(4)
C7 S8 C10A . 102.8(12)
C7 S8 C10B . 96(4)
C10B S8 C10A . 28(4)
S1 C1 S2 . 116.1(11)
C6 C1 S1 . 122.7(15)
C6 C1 S2 . 121.1(15)
S3 C2 S2 . 116.0(12)
C3 C2 S2 . 115.7(15)
C3 C2 S3 . 128.3(16)
S1 C3 S4 . 116.6(12)
C2 C3 S1 . 117.5(15)
C2 C3 S4 . 125.9(17)
S4 C4 H4A . 109.2
S4 C4 H4B . 109.2
H4A C4 H4B . 107.9
C5B C4 S4 . 112(5)
C5B C4 H4A . 109.2
C5B C4 H4B . 109.2
S4 C4A H4AA . 108.8
S4 C4A H4AB . 108.8
H4AA C4A H4AB . 107.7
C5A C4A S4 . 114(3)
C5A C4A H4AA . 108.8
C5A C4A H4AB . 108.8
S3 C5A H5AA . 108.1
S3 C5A H5AB . 108.1
C4A C5A S3 . 117(2)
C4A C5A H5AA . 108.1
C4A C5A H5AB . 108.1
H5AA C5A H5AB . 107.3
S3 C5B H5BA . 107.3
S3 C5B H5BB . 107.3
C4 C5B S3 . 120(5)
C4 C5B H5BA . 107.3
C4 C5B H5BB . 107.3
H5BA C5B H5BB . 106.9
S6 C6 S5 . 116.3(11)
C1 C6 S5 . 122.5(15)
C1 C6 S6 . 121.2(15)
S5 C7 S8 . 114.5(12)
C8 C7 S5 . 116.4(16)
C8 C7 S8 . 129.0(16)
S6 C8 S7 . 115.3(13)
C7 C8 S6 . 117.5(16)
C7 C8 S7 . 127.2(18)
S7 C9A H9AA . 108.9
S7 C9A H9AB . 108.9
H9AA C9A H9AB . 107.7
C10A C9A S7 . 114(2)
C10A C9A H9AA . 108.9
C10A C9A H9AB . 108.9
S7 C9B H9BA . 109.6
S7 C9B H9BB . 109.6
H9BA C9B H9BB . 108.1
C10B C9B S7 . 110(7)
C10B C9B H9BA . 109.6
C10B C9B H9BB . 109.6
S8 C10A H10A . 109.0
S8 C10A H10B . 109.0
C9A C10A S8 . 113(2)
C9A C10A H10A . 109.0
C9A C10A H10B . 109.0
H10A C10A H10B . 107.8
S8 C10B H10C . 109.1
S8 C10B H10D . 109.1
C9B C10B S8 . 112(7)
C9B C10B H10C . 109.1
C9B C10B H10D . 109.1
H10C C10B H10D . 107.9
Re2 Re1 Br1 . 104.91(8)
Re2 Re1 Br2 . 108.99(7)
Re2 Re1 Br3 . 107.19(7)
Br1 Re1 Br2 . 88.73(10)
Br3 Re1 Br1 . 89.29(11)
Br3 Re1 Br2 . 143.01(9)
O2 Re1 Re2 . 91.6(4)
O2 Re1 Br1 . 163.4(4)
O2 Re1 Br2 . 85.2(5)
O2 Re1 Br3 . 86.4(4)
Re1 Re2 Br4 . 102.59(6)
Re1 Re2 Br5 . 106.59(7)
Re1 Re2 Br6 . 101.74(6)
Br4 Re2 Br5 . 88.72(9)
Br4 Re2 Br6 . 155.47(8)
Br5 Re2 Br6 . 87.39(9)
O1 Re2 Re1 . 88.9(4)
O1 Re2 Br4 . 89.9(5)
O1 Re2 Br5 . 164.3(4)
O1 Re2 Br6 . 87.4(5)
C11 O1 Re2 . 120.9(14)
C11 O2 Re1 . 119.9(13)
O1 C11 C12 . 120(2)
O2 C11 O1 . 118.4(18)
O2 C11 C12 . 121(2)
C11 C12 H12A . 109.5
C11 C12 H12B . 109.5
C11 C12 H12C . 109.5
H12A C12 H12B . 109.5
H12A C12 H12C . 109.5
H12B C12 H12C . 109.5
C1S Cl2S H1SA . 8.9
Cl1S C1S Cl2S . 112(2)
Cl1S C1S H1S . 118.6
Cl1S C1S H1SA . 109.2
Cl2S C1S H1S . 114.7
Cl2S C1S H1SA . 7.8
C1S C1S Cl1S 2_455 97(2)
C1S C1S Cl2S 2_455 104.2(12)
C1S C1S H1S 2_455 108.0
C1S C1S H1SA 2_455 112.0
H1S C1S H1SA . 111.3

loop_
_geom_bond_atom_site_label_1
_geom_bond_atom_site_label_2
_geom_bond_site_symmetry_2
_geom_bond_distance
S1 C1 . 1.708(19)
S1 C3 . 1.72(2)
S2 C1 . 1.71(2)
S2 C2 . 1.72(2)
S3 C2 . 1.72(2)
S3 C5A . 1.82(2)
S3 C5B . 1.82(2)
S4 C3 . 1.74(2)
S4 C4 . 1.82(2)
S4 C4A . 1.82(2)
S5 C6 . 1.72(2)
S5 C7 . 1.73(2)
S6 C6 . 1.716(19)
S6 C8 . 1.72(2)
S7 C8 . 1.75(2)
S7 C9A . 1.84(2)
S7 C9B . 1.84(2)
S8 C7 . 1.75(2)
S8 C10A . 1.84(2)
S8 C10B . 1.84(2)
C1 C6 . 1.40(3)
C2 C3 . 1.36(3)
C4 H4A . 0.9700
C4 H4B . 0.9700
C4 C5B . 1.46(4)
C4A H4AA . 0.9700
C4A H4AB . 0.9700
C4A C5A . 1.46(4)
C5A H5AA . 0.9700
C5A H5AB . 0.9700
C5B H5BA . 0.9700
C5B H5BB . 0.9700
C7 C8 . 1.35(3)
C9A H9AA . 0.9700
C9A H9AB . 0.9700
C9A C10A . 1.46(5)
C9B H9BA . 0.9700
C9B H9BB . 0.9700
C9B C10B . 1.46(14)
C10A H10A . 0.9700
C10A H10B . 0.9700
C10B H10C . 0.9700
C10B H10D . 0.9700
Re1 Re2 . 2.2174(10)
Re1 Br1 . 2.451(3)
Re1 Br2 . 2.451(2)
Re1 Br3 . 2.435(3)
Re1 O2 . 2.009(15)
Re2 Br4 . 2.454(2)
Re2 Br5 . 2.465(2)
Re2 Br6 . 2.473(2)
Re2 O1 . 2.040(16)
O1 C11 . 1.30(3)
O2 C11 . 1.30(3)
C11 C12 . 1.48(3)
C12 H12A . 0.9600
C12 H12B . 0.9600
C12 H12C . 0.9600
Cl1S C1S . 1.800(16)
Cl2S C1S . 1.81(2)
Cl2S H1SA . 0.8557
C1S C1S 2_455 1.515(18)
C1S H1S . 0.9700
C1S H1SA . 0.9703

loop_
_geom_hbond_atom_site_label_D
_geom_hbond_atom_site_label_H
_geom_hbond_atom_site_label_A
_geom_hbond_site_symmetry_A
_geom_hbond_distance_DH
_geom_hbond_distance_HA
_geom_hbond_distance_DA
_geom_hbond_angle_DHA
C5B H5BA Br1 1_555 0.98 2.77 3.63(8) 147
C9A H9AA Br6 8_544 0.97 2.80 3.60(3) 140
C9B H9BA S4 5_545 0.97 2.75 3.46(10) 130
C9B H9BB Br6 8_544 0.96 2.61 3.40(11) 140
C10A H10A Br4 2_545 0.97 2.92 3.83(4) 156
C10A H10B S3 5_545 0.97 2.81 3.57(3) 136
C10B H10D Br4 2_545 0.98 2.67 3.61(11) 161

loop_
_geom_torsion_atom_site_label_1
_geom_torsion_atom_site_label_2
_geom_torsion_atom_site_label_3
_geom_torsion_atom_site_label_4
_geom_torsion
S1 C1 C6 S5 0(3)
S1 C1 C6 S6 -177.4(11)
S2 C1 C6 S5 177.7(11)
S2 C1 C6 S6 0(2)
S2 C2 C3 S1 2(3)
S2 C2 C3 S4 -178.8(14)
S3 C2 C3 S1 -177.1(13)
S3 C2 C3 S4 2(3)
S4 C4 C5B S3 58(9)
S4 C4A C5A S3 -61(4)
S5 C7 C8 S6 1(2)
S5 C7 C8 S7 -178.2(13)
S7 C9A C10A S8 -71(3)
S7 C9B C10B S8 77(9)
S8 C7 C8 S6 179.3(13)
S8 C7 C8 S7 0(3)
C1 S1 C3 S4 176.8(14)
C1 S1 C3 C2 -4(2)
C1 S2 C2 S3 -179.7(12)
C1 S2 C2 C3 0.9(19)
C2 S2 C1 S1 -3.7(13)
C2 S2 C1 C6 178.7(17)
C2 S3 C5A C4A 22(4)
C2 S3 C5B C4 -61(7)
C3 S1 C1 S2 4.6(14)
C3 S1 C1 C6 -177.8(18)
C3 S4 C4 C5B -19(7)
C3 S4 C4A C5A 63(3)
C4 S4 C3 S1 168(3)
C4 S4 C3 C2 -11(4)
C4 S4 C4A C5A -54(6)
C4A S4 C3 S1 144.9(18)
C4A S4 C3 C2 -34(3)
C4A S4 C4 C5B 50(4)
C5A S3 C2 S2 -169.7(19)
C5A S3 C2 C3 10(3)
C5A S3 C5B C4 53(6)
C5B S3 C2 S2 -152(3)
C5B S3 C2 C3 28(3)
C5B S3 C5A C4A -48(8)
C6 S5 C7 S8 -179.3(12)
C6 S5 C7 C8 -0.5(19)
C6 S6 C8 S7 178.5(13)
C6 S6 C8 C7 -0.6(19)
C7 S5 C6 S6 0.1(14)
C7 S5 C6 C1 -177.7(18)
C7 S8 C10A C9A 40(3)
C7 S8 C10B C9B -63(7)
C8 S6 C6 S5 0.2(14)
C8 S6 C6 C1 178.1(17)
C8 S7 C9A C10A 58(3)
C8 S7 C9B C10B -42(7)
C9A S7 C8 S6 158.8(15)
C9A S7 C8 C7 -22(2)
C9A S7 C9B C10B 42(6)
C9B S7 C8 S6 -175(4)
C9B S7 C8 C7 4(4)
C9B S7 C9A C10A -43(8)
C10A S8 C7 S5 174.5(16)
C10A S8 C7 C8 -4(3)
C10A S8 C10B C9B 43(6)
C10B S8 C7 S5 -158(4)
C10B S8 C7 C8 23(4)
C10B S8 C10A C9A -40(8)
Re1 Re2 O1 C11 -3.2(15)
Re1 O2 C11 O1 -6(2)
Re1 O2 C11 C12 175.2(17)
Re2 Re1 O2 C11 3.0(15)
Re2 O1 C11 O2 6(3)
Re2 O1 C11 C12 -175.0(17)
Br1 Re1 Re2 Br4 -90.90(10)
Br1 Re1 Re2 Br5 1.54(11)
Br1 Re1 Re2 Br6 92.30(10)
Br1 Re1 Re2 O1 179.4(5)
Br1 Re1 O2 C11 -174.7(11)
Br2 Re1 Re2 Br4 175.23(10)
Br2 Re1 Re2 Br5 -92.32(10)
Br2 Re1 Re2 Br6 -1.56(10)
Br2 Re1 Re2 O1 85.6(5)
Br2 Re1 O2 C11 -105.9(15)
Br3 Re1 Re2 Br4 3.05(11)
Br3 Re1 Re2 Br5 95.49(11)
Br3 Re1 Re2 Br6 -173.75(10)
Br3 Re1 Re2 O1 -86.6(5)
Br3 Re1 O2 C11 110.1(15)
Br4 Re2 O1 C11 -105.8(15)
Br5 Re2 O1 C11 169.2(11)
Br6 Re2 O1 C11 98.6(15)
O2 Re1 Re2 Br4 89.8(5)
O2 Re1 Re2 Br5 -177.8(5)
O2 Re1 Re2 Br6 -87.0(5)
O2 Re1 Re2 O1 0.1(6)

_cod_database_fobs_code 2241665
